data_4339220
loop_
_publ_author_name
'Alvarez, M. Angeles'
'Amor, Inmaculada'
'Garc\'ia, M Esther'
'Garc\'ia-Viv\'o, Daniel'
'Ruiz, Miguel A.'

_publ_section_title
;
 Carbene- and carbyne-like behavior of the Mo-P multiple bond in a
 dimolybdenum complex inducing trigonal-pyramidal coordination of a
 phosphinidene ligand.
;
_journal_issue 16
_journal_name_full 'Inorganic chemistry'
_journal_page_first 6230
_journal_page_last 6232
_journal_paper_doi 10.1021/ic701055y
_journal_volume 46
_journal_year 2007
_chemical_compound_source 'synthesis as described'
_chemical_formula_moiety 'C36 H41 Cl2 Co2 Mo2 O7 P1'
_chemical_formula_sum 'C36 H41 Cl2 Co2 Mo2 O7 P'
_chemical_formula_weight 997.3
_chemical_name_systematic
;
 ?
;
_space_group_IT_number 14
_symmetry_cell_setting monoclinic
_symmetry_Int_Tables_number 14
_symmetry_space_group_name_Hall '-P 2ybc'
_symmetry_space_group_name_H-M 'P 1 21/c 1'
_atom_sites_solution_hydrogens geom
_atom_sites_solution_primary direct
_atom_sites_solution_secondary difmap
_audit_conform_dict_location ftp://ftp.iucr.org/pub/cif_core.dic
_audit_conform_dict_name cif_core.dic
_audit_conform_dict_version 2.3
_audit_creation_date 2006-10-23T19:18:51-00:00
_audit_creation_method 'WinGX routine CIF_UPDATE'
_cell_angle_alpha 90
_cell_angle_beta 97.326(1)
_cell_angle_gamma 90
_cell_formula_units_Z 4
_cell_length_a 9.7590(1)
_cell_length_b 17.3399(2)
_cell_length_c 22.6713(2)
_cell_measurement_reflns_used 17285
_cell_measurement_temperature 100(2)
_cell_measurement_theta_max 74.3365
_cell_measurement_theta_min 2.5452
_cell_measurement_wavelength 1.5418
_cell_volume 3805.12(7)
_computing_cell_refinement
;
CrysAlis RED, Oxford Diffraction Ltd.,
Version 1.171.31.5 (release 28-08-2006 CrysAlis171 .NET)
(compiled Aug 28 2006,13:05:05)
;
_computing_data_collection
;
CrysAlis CCD, Oxford Diffraction Ltd.,
Version 1.171.31.5 (release 28-08-2006 CrysAlis171 .NET)
(compiled Aug 28 2006,13:05:05)
;
_computing_data_reduction
;
CrysAlis RED, Oxford Diffraction Ltd.,
Version 1.171.31.5 (release 28-08-2006 CrysAlis171 .NET)
(compiled Aug 28 2006,13:05:05)
;
_computing_molecular_graphics 'Ortep-3 for Windows (Farrugia, 1997)'
_computing_publication_material 'WinGX publication routines (Farrugia, 1999)'
_computing_structure_refinement 'SHELXL-97 (Sheldrick, 1997)'
_computing_structure_solution 'DIRDIF (1999)'
_diffrn_ambient_temperature 100(2)
_diffrn_detector_area_resol_mean 8.2640
_diffrn_measured_fraction_theta_full 0.964
_diffrn_measured_fraction_theta_max 0.964
_diffrn_measurement_device_type 'ONYX CCD'
_diffrn_measurement_method CCD
_diffrn_radiation_monochromator graphite
_diffrn_radiation_probe x-ray
_diffrn_radiation_source 'Nova (Cu) X-ray Source'
_diffrn_radiation_type CuK\a
_diffrn_radiation_wavelength 1.54184
_diffrn_reflns_av_R_equivalents 0.0398
_diffrn_reflns_av_unetI/netI 0.0271
_diffrn_reflns_limit_h_max 9
_diffrn_reflns_limit_h_min -12
_diffrn_reflns_limit_k_max 18
_diffrn_reflns_limit_k_min -21
_diffrn_reflns_limit_l_max 28
_diffrn_reflns_limit_l_min -26
_diffrn_reflns_number 22832
_diffrn_reflns_theta_full 74.57
_diffrn_reflns_theta_max 74.57
_diffrn_reflns_theta_min 3.22
_exptl_absorpt_coefficient_mu 14.06
_exptl_absorpt_correction_T_max 1.00000
_exptl_absorpt_correction_T_min 0.51352
_exptl_absorpt_correction_type multi-scan
_exptl_absorpt_process_details
;
CrysAlis RED, Oxford Diffraction Ltd.,
Version 1.171.31.5 (release 28-08-2006 CrysAlis171 .NET)
(compiled Aug 28 2006,13:05:05)
Empirical absorption correction using spherical harmonics,
 implemented in SCALE3 ABSPACK scaling algorithm.
;
_exptl_crystal_colour black
_exptl_crystal_density_diffrn 1.741
_exptl_crystal_density_method 'not measured'
_exptl_crystal_description prism
_exptl_crystal_F_000 2000
_exptl_crystal_size_max 0.26
_exptl_crystal_size_mid 0.15
_exptl_crystal_size_min 0.12
_refine_diff_density_max 3.229
_refine_diff_density_min -1.24
_refine_diff_density_rms 0.194
_refine_ls_extinction_method none
_refine_ls_goodness_of_fit_ref 1.089
_refine_ls_hydrogen_treatment constr
_refine_ls_matrix_type full
_refine_ls_number_parameters 460
_refine_ls_number_reflns 7512
_refine_ls_number_restraints 0
_refine_ls_restrained_S_all 1.089
_refine_ls_R_factor_all 0.0595
_refine_ls_R_factor_gt 0.0524
_refine_ls_shift/su_max 0.001
_refine_ls_shift/su_mean 0
_refine_ls_structure_factor_coef Fsqd
_refine_ls_weighting_details 'calc w=1/[\s^2^(Fo^2^)+(0.0446P)^2^+50.2010P] where P=(Fo^2^+2Fc^2^)/3'
_refine_ls_weighting_scheme calc
_refine_ls_wR_factor_gt 0.1257
_refine_ls_wR_factor_ref 0.1404
_reflns_number_gt 6900
_reflns_number_total 7512
_reflns_threshold_expression >2sigma(I)
_cod_data_source_file ic701055y-file003.cif
_cod_data_source_block compound6
_cod_original_formula_sum 'C36 H41 Cl2 Co2 Mo2 O7 P1'
_cod_database_code 4339220

loop_
_symmetry_equiv_pos_as_xyz
'x, y, z'
'-x, y+1/2, -z+1/2'
'-x, -y, -z'
'x, -y-1/2, z-1/2'

loop_
_atom_site_label
_atom_site_type_symbol
_atom_site_fract_x
_atom_site_fract_y
_atom_site_fract_z
_atom_site_U_iso_or_equiv
_atom_site_adp_type
_atom_site_occupancy
_atom_site_symmetry_multiplicity
_atom_site_calc_flag
_atom_site_refinement_flags
Mo1 Mo 0.77055(4) 0.88333(3) 0.36847(2) 0.01318(12) Uani 1 1 d .
Mo2 Mo 0.71364(5) 0.67967(3) 0.49778(2) 0.01478(13) Uani 1 1 d .
Co1 Co 0.93248(10) 0.77039(6) 0.52044(4) 0.0171(2) Uani 1 1 d .
Co2 Co 0.95658(10) 0.66711(6) 0.44231(4) 0.0172(2) Uani 1 1 d .
P1 P 0.80171(14) 0.76401(8) 0.42766(6) 0.0126(3) Uani 1 1 d .
O1 O 0.5919(5) 0.8233(3) 0.5554(2) 0.0284(11) Uani 1 1 d .
O2 O 0.9052(5) 0.6488(3) 0.6156(2) 0.0276(11) Uani 1 1 d .
O3 O 0.9031(6) 0.8651(3) 0.6242(2) 0.0328(12) Uani 1 1 d .
O4 O 1.2320(5) 0.7659(4) 0.5400(3) 0.0396(13) Uani 1 1 d .
O5 O 1.1072(6) 0.5636(3) 0.5312(2) 0.0417(14) Uani 1 1 d .
O6 O 1.1750(6) 0.7167(3) 0.3736(3) 0.0399(13) Uani 1 1 d .
O7 O 0.8404(5) 0.5496(3) 0.3587(2) 0.0272(10) Uani 1 1 d .
Cl1 Cl 0.61104(17) 0.08904(11) 0.82119(8) 0.0307(4) Uani 1 1 d .
Cl2 Cl 0.7906(2) 0.21690(14) 0.79787(14) 0.0632(7) Uani 1 1 d .
C1 C 0.6421(6) 0.7720(4) 0.5346(3) 0.0188(12) Uani 1 1 d .
C2 C 0.8560(6) 0.6729(4) 0.5693(3) 0.0193(13) Uani 1 1 d .
C3 C 0.9147(7) 0.8277(4) 0.5835(3) 0.0232(14) Uani 1 1 d .
C4 C 1.1101(7) 0.7666(4) 0.5309(3) 0.0258(14) Uani 1 1 d .
C5 C 1.0471(7) 0.6047(4) 0.4975(3) 0.0257(14) Uani 1 1 d .
C6 C 1.0900(7) 0.7006(4) 0.4023(3) 0.0242(14) Uani 1 1 d .
C7 C 0.8792(6) 0.5959(4) 0.3914(3) 0.0191(13) Uani 1 1 d .
C8 C 0.8951(6) 0.8594(3) 0.4568(2) 0.0150(11) Uani 1 1 d .
C9 C 0.9898(6) 0.8866(4) 0.4172(3) 0.0187(12) Uani 1 1 d .
H9 H 1.0617 0.8587 0.4044 0.022 Uiso 1 1 calc R
C10 C 0.9530(7) 0.9634(4) 0.4018(3) 0.0237(14) Uani 1 1 d .
H10 H 0.9975 0.9947 0.3769 0.028 Uiso 1 1 calc R
C11 C 0.8378(7) 0.9852(3) 0.4301(3) 0.0190(12) Uani 1 1 d .
H11 H 0.7931 1.0326 0.4267 0.023 Uiso 1 1 calc R
C12 C 0.8024(7) 0.9216(4) 0.4649(3) 0.0183(12) Uani 1 1 d .
H12 H 0.7315 0.9205 0.4886 0.022 Uiso 1 1 calc R
C13 C 0.6439(8) 0.5562(4) 0.5217(3) 0.0292(16) Uani 1 1 d .
H13 H 0.7042 0.5236 0.5449 0.035 Uiso 1 1 calc R
C14 C 0.6239(8) 0.5612(5) 0.4593(3) 0.0340(18) Uani 1 1 d .
H14 H 0.6699 0.5314 0.434 0.041 Uiso 1 1 calc R
C15 C 0.5263(7) 0.6165(5) 0.4410(3) 0.0333(18) Uani 1 1 d .
H15 H 0.4952 0.6299 0.4019 0.04 Uiso 1 1 calc R
C16 C 0.4824(7) 0.6490(5) 0.4919(4) 0.0333(17) Uani 1 1 d .
H16 H 0.4181 0.6885 0.4925 0.04 Uiso 1 1 calc R
C17 C 0.5527(8) 0.6113(4) 0.5419(3) 0.0326(17) Uani 1 1 d .
H17 H 0.5414 0.6209 0.5814 0.039 Uiso 1 1 calc R
C18 C 0.6228(6) 0.9667(4) 0.3155(2) 0.0165(12) Uani 1 1 d .
H18 H 0.6057 1.018 0.324 0.02 Uiso 1 1 calc R
C19 C 0.5439(5) 0.9074(4) 0.3393(2) 0.0133(11) Uani 1 1 d .
C20 C 0.5686(6) 0.8313(3) 0.3227(3) 0.0142(11) Uani 1 1 d .
H20 H 0.5177 0.7918 0.3372 0.017 Uiso 1 1 calc R
C21 C 0.6693(6) 0.8121(4) 0.2843(3) 0.0180(12) Uani 1 1 d .
C22 C 0.7523(6) 0.8711(4) 0.2654(3) 0.0168(12) Uani 1 1 d .
H22 H 0.8243 0.859 0.2438 0.02 Uiso 1 1 calc R
C23 C 0.7261(6) 0.9490(4) 0.2793(3) 0.0177(12) Uani 1 1 d .
C24 C 0.4230(7) 0.9278(4) 0.3743(3) 0.0215(13) Uani 1 1 d .
C25 C 0.3969(7) 0.8653(4) 0.4181(3) 0.0281(15) Uani 1 1 d .
H25A H 0.4789 0.8572 0.4456 0.042 Uiso 1 1 calc R
H25B H 0.3725 0.8183 0.397 0.042 Uiso 1 1 calc R
H25C H 0.3226 0.8807 0.4395 0.042 Uiso 1 1 calc R
C26 C 0.2928(8) 0.9360(8) 0.3280(4) 0.063(3) Uani 1 1 d .
H26A H 0.2156 0.9508 0.3478 0.095 Uiso 1 1 calc R
H26B H 0.2733 0.8876 0.3082 0.095 Uiso 1 1 calc R
H26C H 0.3086 0.9747 0.2994 0.095 Uiso 1 1 calc R
C27 C 0.4471(11) 1.0033(5) 0.4075(5) 0.053(3) Uani 1 1 d .
H27A H 0.3716 1.0131 0.4298 0.08 Uiso 1 1 calc R
H27B H 0.4533 1.0444 0.3796 0.08 Uiso 1 1 calc R
H27C H 0.5316 1.0004 0.4342 0.08 Uiso 1 1 calc R
C28 C 0.6855(7) 0.7305(4) 0.2595(3) 0.0200(13) Uani 1 1 d .
C29 C 0.6077(7) 0.6700(4) 0.2923(3) 0.0256(14) Uani 1 1 d .
H29A H 0.6196 0.62 0.2756 0.038 Uiso 1 1 calc R
H29B H 0.5111 0.6827 0.288 0.038 Uiso 1 1 calc R
H29C H 0.6437 0.6698 0.3337 0.038 Uiso 1 1 calc R
C30 C 0.6182(8) 0.7314(4) 0.1941(3) 0.0314(16) Uani 1 1 d .
H30A H 0.664 0.7688 0.1723 0.047 Uiso 1 1 calc R
H30B H 0.5223 0.7446 0.1924 0.047 Uiso 1 1 calc R
H30C H 0.6265 0.6813 0.1769 0.047 Uiso 1 1 calc R
C31 C 0.8368(7) 0.7067(4) 0.2619(3) 0.0249(14) Uani 1 1 d .
H31A H 0.8827 0.7408 0.2374 0.037 Uiso 1 1 calc R
H31B H 0.842 0.6548 0.2476 0.037 Uiso 1 1 calc R
H31C H 0.8809 0.7096 0.3022 0.037 Uiso 1 1 calc R
C32 C 0.7968(6) 1.0136(4) 0.2470(3) 0.0196(13) Uani 1 1 d .
C33 C 0.7961(7) 1.0911(4) 0.2786(3) 0.0239(14) Uani 1 1 d .
H33A H 0.8419 1.086 0.3185 0.036 Uiso 1 1 calc R
H33B H 0.7024 1.1074 0.2797 0.036 Uiso 1 1 calc R
H33C H 0.8435 1.1286 0.2576 0.036 Uiso 1 1 calc R
C34 C 0.7116(8) 1.0219(4) 0.1853(3) 0.0315(16) Uani 1 1 d .
H34A H 0.6175 1.0337 0.19 0.047 Uiso 1 1 calc R
H34B H 0.715 0.9745 0.1637 0.047 Uiso 1 1 calc R
H34C H 0.7494 1.0628 0.1638 0.047 Uiso 1 1 calc R
C35 C 0.9467(7) 0.9925(4) 0.2393(3) 0.0265(14) Uani 1 1 d .
H35A H 0.9921 1.0367 0.2251 0.04 Uiso 1 1 calc R
H35B H 0.9466 0.9513 0.211 0.04 Uiso 1 1 calc R
H35C H 0.9949 0.9764 0.2768 0.04 Uiso 1 1 calc R
C36 C 0.7767(8) 0.1308(5) 0.8344(4) 0.0365(18) Uani 1 1 d .
H36A H 0.7997 0.1393 0.8768 0.044 Uiso 1 1 calc R
H36B H 0.8435 0.0948 0.8221 0.044 Uiso 1 1 calc R

loop_
_atom_site_aniso_label
_atom_site_aniso_U_11
_atom_site_aniso_U_22
_atom_site_aniso_U_33
_atom_site_aniso_U_23
_atom_site_aniso_U_13
_atom_site_aniso_U_12
Mo1 0.0112(2) 0.0130(2) 0.0156(2) 0.00139(17) 0.00260(16) 0.00028(16)
Mo2 0.0142(2) 0.0151(2) 0.0150(2) 0.00092(17) 0.00148(17) -0.00223(17)
Co1 0.0162(5) 0.0174(5) 0.0168(5) 0.0001(4) -0.0016(4) -0.0024(4)
Co2 0.0164(5) 0.0144(5) 0.0206(5) 0.0016(4) 0.0021(4) 0.0023(4)
P1 0.0118(6) 0.0134(7) 0.0125(6) -0.0006(5) 0.0011(5) -0.0017(5)
O1 0.028(3) 0.032(3) 0.026(2) -0.004(2) 0.005(2) 0.003(2)
O2 0.025(2) 0.031(3) 0.023(2) 0.011(2) -0.0082(19) -0.003(2)
O3 0.043(3) 0.033(3) 0.021(2) -0.010(2) 0.002(2) -0.010(2)
O4 0.018(3) 0.052(4) 0.047(3) -0.001(3) -0.004(2) -0.001(2)
O5 0.056(4) 0.032(3) 0.032(3) 0.006(2) -0.011(3) 0.013(3)
O6 0.031(3) 0.038(3) 0.055(3) -0.006(3) 0.021(3) -0.006(2)
O7 0.038(3) 0.015(2) 0.029(2) -0.003(2) 0.007(2) -0.003(2)
Cl1 0.0249(8) 0.0360(9) 0.0313(8) 0.0068(7) 0.0036(6) -0.0020(7)
Cl2 0.0468(12) 0.0415(12) 0.097(2) 0.0366(13) -0.0061(12) -0.0096(10)
C1 0.017(3) 0.027(3) 0.013(3) 0.000(2) 0.005(2) 0.000(3)
C2 0.012(3) 0.019(3) 0.027(3) -0.001(3) 0.005(2) -0.007(2)
C3 0.020(3) 0.025(3) 0.024(3) 0.005(3) 0.001(3) -0.007(3)
C4 0.030(4) 0.022(3) 0.025(3) 0.001(3) -0.001(3) -0.005(3)
C5 0.027(3) 0.023(3) 0.028(3) -0.006(3) 0.003(3) 0.000(3)
C6 0.023(3) 0.016(3) 0.035(4) -0.003(3) 0.006(3) 0.000(3)
C7 0.020(3) 0.020(3) 0.020(3) 0.005(3) 0.009(2) -0.002(2)
C8 0.018(3) 0.011(3) 0.014(3) -0.001(2) -0.005(2) -0.002(2)
C9 0.010(3) 0.022(3) 0.022(3) 0.002(2) -0.005(2) -0.003(2)
C10 0.020(3) 0.028(4) 0.021(3) -0.001(3) -0.003(2) -0.009(3)
C11 0.027(3) 0.006(3) 0.023(3) -0.003(2) 0.000(2) 0.000(2)
C12 0.026(3) 0.017(3) 0.013(3) -0.006(2) 0.006(2) 0.001(2)
C13 0.034(4) 0.008(3) 0.044(4) 0.006(3) -0.002(3) -0.006(3)
C14 0.030(4) 0.037(4) 0.039(4) -0.018(3) 0.020(3) -0.020(3)
C15 0.024(3) 0.041(4) 0.032(4) 0.010(3) -0.007(3) -0.022(3)
C16 0.011(3) 0.033(4) 0.057(5) -0.005(4) 0.008(3) -0.016(3)
C17 0.038(4) 0.032(4) 0.030(4) -0.009(3) 0.012(3) -0.024(3)
C18 0.015(3) 0.021(3) 0.013(3) 0.000(2) 0.002(2) 0.002(2)
C19 0.003(2) 0.024(3) 0.013(3) 0.006(2) 0.003(2) 0.008(2)
C20 0.007(2) 0.018(3) 0.018(3) 0.002(2) 0.002(2) -0.005(2)
C21 0.018(3) 0.020(3) 0.015(3) 0.003(2) 0.002(2) 0.006(2)
C22 0.017(3) 0.018(3) 0.015(3) 0.002(2) 0.004(2) 0.000(2)
C23 0.017(3) 0.018(3) 0.018(3) 0.004(2) 0.001(2) 0.004(2)
C24 0.021(3) 0.025(3) 0.021(3) 0.003(3) 0.012(2) 0.009(3)
C25 0.021(3) 0.034(4) 0.032(4) 0.004(3) 0.014(3) 0.003(3)
C26 0.021(4) 0.130(10) 0.040(5) 0.022(6) 0.007(3) 0.037(5)
C27 0.064(6) 0.027(4) 0.079(7) -0.017(4) 0.047(5) 0.000(4)
C28 0.027(3) 0.018(3) 0.015(3) -0.003(2) 0.001(2) 0.001(3)
C29 0.032(4) 0.019(3) 0.025(3) 0.004(3) 0.001(3) 0.000(3)
C30 0.040(4) 0.027(4) 0.025(4) -0.003(3) -0.005(3) -0.001(3)
C31 0.029(4) 0.022(3) 0.024(3) 0.000(3) 0.006(3) 0.004(3)
C32 0.017(3) 0.016(3) 0.025(3) 0.003(2) 0.003(2) -0.006(2)
C33 0.027(3) 0.017(3) 0.029(3) 0.005(3) 0.008(3) -0.005(3)
C34 0.042(4) 0.027(4) 0.025(3) 0.010(3) 0.000(3) -0.012(3)
C35 0.024(3) 0.027(4) 0.032(4) 0.002(3) 0.017(3) -0.003(3)
C36 0.027(4) 0.033(4) 0.047(5) 0.014(4) -0.007(3) -0.004(3)

loop_
_atom_type_symbol
_atom_type_description
_atom_type_scat_dispersion_real
_atom_type_scat_dispersion_imag
_atom_type_scat_source
C C 0.0181 0.0091 'International Tables Vol C Tables 4.2.6.8 and 6.1.1.4'
H H 0 0 'International Tables Vol C Tables 4.2.6.8 and 6.1.1.4'
Co Co -2.3653 3.6143 'International Tables Vol C Tables 4.2.6.8 and 6.1.1.4'
Mo Mo -0.0483 2.7339 'International Tables Vol C Tables 4.2.6.8 and 6.1.1.4'
O O 0.0492 0.0322 'International Tables Vol C Tables 4.2.6.8 and 6.1.1.4'
P P 0.2955 0.4335 'International Tables Vol C Tables 4.2.6.8 and 6.1.1.4'
Cl Cl 0.3639 0.7018 'International Tables Vol C Tables 4.2.6.8 and 6.1.1.4'

loop_
_geom_angle_atom_site_label_1
_geom_angle_atom_site_label_2
_geom_angle_atom_site_label_3
_geom_angle
C8 Mo1 C19 133.8(2)
C8 Mo1 C12 37.1(2)
C19 Mo1 C12 103.6(2)
C8 Mo1 C18 145.5(2)
C19 Mo1 C18 36.7(2)
C12 Mo1 C18 108.9(2)
C8 Mo1 C9 37.3(2)
C19 Mo1 C9 163.3(2)
C12 Mo1 C9 61.4(2)
C18 Mo1 C9 137.1(2)
C8 Mo1 C20 131.9(2)
C19 Mo1 C20 35.8(2)
C12 Mo1 C20 123.7(2)
C18 Mo1 C20 63.9(2)
C9 Mo1 C20 158.2(2)
C8 Mo1 C11 61.2(2)
C19 Mo1 C11 103.2(2)
C12 Mo1 C11 36.3(2)
C18 Mo1 C11 86.9(2)
C9 Mo1 C11 60.5(2)
C20 Mo1 C11 137.8(2)
C8 Mo1 C10 60.8(2)
C19 Mo1 C10 132.0(2)
C12 Mo1 C10 60.2(2)
C18 Mo1 C10 101.6(2)
C9 Mo1 C10 35.8(2)
C20 Mo1 C10 165.5(2)
C11 Mo1 C10 35.8(2)
C8 Mo1 C23 153.0(2)
C19 Mo1 C23 65.6(2)
C12 Mo1 C23 133.4(2)
C18 Mo1 C23 35.9(2)
C9 Mo1 C23 118.1(2)
C20 Mo1 C23 75.1(2)
C11 Mo1 C23 99.3(2)
C10 Mo1 C23 92.4(2)
C8 Mo1 C22 147.3(2)
C19 Mo1 C22 77.1(2)
C12 Mo1 C22 167.6(2)
C18 Mo1 C22 64.3(2)
C9 Mo1 C22 115.8(2)
C20 Mo1 C22 63.8(2)
C11 Mo1 C22 131.3(2)
C10 Mo1 C22 109.9(2)
C23 Mo1 C22 35.5(2)
C8 Mo1 C21 137.8(2)
C19 Mo1 C21 64.7(2)
C12 Mo1 C21 156.5(2)
C18 Mo1 C21 74.7(2)
C9 Mo1 C21 132.0(2)
C20 Mo1 C21 35.7(2)
C11 Mo1 C21 160.9(2)
C10 Mo1 C21 143.0(2)
C23 Mo1 C21 62.7(2)
C22 Mo1 C21 34.7(2)
C8 Mo1 P1 48.97(15)
C19 Mo1 P1 111.21(15)
C12 Mo1 P1 74.24(16)
C18 Mo1 P1 147.94(16)
C9 Mo1 P1 73.37(16)
C20 Mo1 P1 87.42(15)
C11 Mo1 P1 107.97(16)
C10 Mo1 P1 106.87(17)
C23 Mo1 P1 152.35(16)
C22 Mo1 P1 117.26(15)
C21 Mo1 P1 90.60(15)
C1 Mo2 C2 87.2(3)
C1 Mo2 C17 86.3(3)
C2 Mo2 C17 93.4(3)
C1 Mo2 C16 79.4(3)
C2 Mo2 C16 127.4(3)
C17 Mo2 C16 35.7(3)
C1 Mo2 C13 121.1(3)
C2 Mo2 C13 87.2(3)
C17 Mo2 C13 35.8(3)
C16 Mo2 C13 59.3(3)
C1 Mo2 C14 136.8(3)
C2 Mo2 C14 115.8(3)
C17 Mo2 C14 57.9(2)
C16 Mo2 C14 57.5(3)
C13 Mo2 C14 34.9(3)
C1 Mo2 C15 108.4(3)
C2 Mo2 C15 145.3(3)
C17 Mo2 C15 58.3(3)
C16 Mo2 C15 34.8(3)
C13 Mo2 C15 58.2(3)
C14 Mo2 C15 33.9(3)
C1 Mo2 P1 87.79(18)
C2 Mo2 P1 107.64(18)
C17 Mo2 P1 157.9(2)
C16 Mo2 P1 122.2(2)
C13 Mo2 P1 148.7(2)
C14 Mo2 P1 115.74(19)
C15 Mo2 P1 103.83(18)
C1 Mo2 Co1 75.88(18)
C2 Mo2 Co1 54.44(17)
C17 Mo2 Co1 143.23(18)
C16 Mo2 Co1 155.1(2)
C13 Mo2 Co1 138.78(18)
C14 Mo2 Co1 147.34(18)
C15 Mo2 Co1 158.14(18)
P1 Mo2 Co1 54.44(4)
C1 Mo2 Co2 127.71(18)
C2 Mo2 Co2 79.70(18)
C17 Mo2 Co2 144.3(2)
C16 Mo2 Co2 145.6(2)
C13 Mo2 Co2 108.59(19)
C14 Mo2 Co2 93.54(17)
C15 Mo2 Co2 110.8(2)
P1 Mo2 Co2 50.30(4)
Co1 Mo2 Co2 55.37(3)
C4 Co1 C3 96.3(3)
C4 Co1 C8 101.9(3)
C3 Co1 C8 96.6(3)
C4 Co1 C2 107.5(3)
C3 Co1 C2 87.1(3)
C8 Co1 C2 149.8(2)
C4 Co1 P1 123.5(2)
C3 Co1 P1 131.4(2)
C8 Co1 P1 52.29(15)
C2 Co1 P1 103.71(17)
C4 Co1 Co2 83.6(2)
C3 Co1 Co2 169.6(2)
C8 Co1 Co2 93.54(16)
C2 Co1 Co2 82.97(17)
P1 Co1 Co2 54.94(5)
C4 Co1 Mo2 141.0(2)
C3 Co1 Mo2 109.3(2)
C8 Co1 Mo2 103.68(16)
C2 Co1 Mo2 47.60(16)
P1 Co1 Mo2 57.26(4)
Co2 Co1 Mo2 65.91(3)
C6 Co2 C7 99.9(3)
C6 Co2 C5 103.0(3)
C7 Co2 C5 99.4(3)
C6 Co2 P1 101.7(2)
C7 Co2 P1 101.5(2)
C5 Co2 P1 144.2(2)
C6 Co2 Co1 105.3(2)
C7 Co2 Co1 149.7(2)
C5 Co2 Co1 91.1(2)
P1 Co2 Co1 57.31(5)
C6 Co2 Mo2 155.7(2)
C7 Co2 Mo2 91.8(2)
C5 Co2 Mo2 95.9(2)
P1 Co2 Mo2 54.88(4)
Co1 Co2 Mo2 58.72(3)
C8 P1 Co2 107.72(18)
C8 P1 Co1 58.39(17)
Co2 P1 Co1 67.74(5)
C8 P1 Mo2 118.75(18)
Co2 P1 Mo2 74.83(5)
Co1 P1 Mo2 68.30(5)
C8 P1 Mo1 59.70(17)
Co2 P1 Mo1 137.69(7)
Co1 P1 Mo1 117.98(6)
Mo2 P1 Mo1 147.48(7)
O1 C1 Mo2 175.3(6)
O2 C2 Mo2 155.3(5)
O2 C2 Co1 126.6(5)
Mo2 C2 Co1 78.0(2)
O3 C3 Co1 179.8(7)
O4 C4 Co1 177.5(7)
O5 C5 Co2 177.6(6)
O6 C6 Co2 174.3(6)
O7 C7 Co2 174.8(6)
C12 C8 C9 107.2(5)
C12 C8 P1 113.8(4)
C9 C8 P1 111.9(4)
C12 C8 Co1 121.3(4)
C9 C8 Co1 126.4(4)
P1 C8 Co1 69.32(19)
C12 C8 Mo1 72.3(3)
C9 C8 Mo1 72.7(3)
P1 C8 Mo1 71.34(18)
Co1 C8 Mo1 140.5(3)
C10 C9 C8 107.4(6)
C10 C9 Mo1 73.1(3)
C8 C9 Mo1 70.0(3)
C10 C9 H9 126.3
C8 C9 H9 126.3
Mo1 C9 H9 122.3
C9 C10 C11 109.4(6)
C9 C10 Mo1 71.1(3)
C11 C10 Mo1 71.6(3)
C9 C10 H10 125.3
C11 C10 H10 125.3
Mo1 C10 H10 123.6
C10 C11 C12 107.9(5)
C10 C11 Mo1 72.5(4)
C12 C11 Mo1 70.7(3)
C10 C11 H11 126.1
C12 C11 H11 126.1
Mo1 C11 H11 122.3
C11 C12 C8 108.1(5)
C11 C12 Mo1 72.9(3)
C8 C12 Mo1 70.6(3)
C11 C12 H12 125.9
C8 C12 H12 125.9
Mo1 C12 H12 122.2
C14 C13 C17 105.7(7)
C14 C13 Mo2 73.5(4)
C17 C13 Mo2 70.8(4)
C14 C13 H13 127.1
C17 C13 H13 127.1
Mo2 C13 H13 120.5
C15 C14 C13 110.4(7)
C15 C14 Mo2 73.4(4)
C13 C14 Mo2 71.6(4)
C15 C14 H14 124.8
C13 C14 H14 124.8
Mo2 C14 H14 121.8
C14 C15 C16 107.7(7)
C14 C15 Mo2 72.6(4)
C16 C15 Mo2 70.2(4)
C14 C15 H15 126.1
C16 C15 H15 126.1
Mo2 C15 H15 122.6
C15 C16 C17 108.0(7)
C15 C16 Mo2 74.9(4)
C17 C16 Mo2 71.8(4)
C15 C16 H16 126
C17 C16 H16 126
Mo2 C16 H16 119.1
C16 C17 C13 108.2(7)
C16 C17 Mo2 72.5(4)
C13 C17 Mo2 73.5(4)
C16 C17 H17 125.9
C13 C17 H17 125.9
Mo2 C17 H17 119.9
C23 C18 C19 121.5(6)
C23 C18 Mo1 73.6(3)
C19 C18 Mo1 71.3(3)
C23 C18 H18 119.3
C19 C18 H18 119.3
Mo1 C18 H18 128.1
C20 C19 C18 117.1(5)
C20 C19 C24 121.5(5)
C18 C19 C24 120.9(5)
C20 C19 Mo1 73.1(3)
C18 C19 Mo1 71.9(3)
C24 C19 Mo1 132.4(4)
C19 C20 C21 122.5(5)
C19 C20 Mo1 71.1(3)
C21 C20 Mo1 75.5(3)
C19 C20 H20 118.8
C21 C20 H20 118.8
Mo1 C20 H20 126.7
C22 C21 C20 118.9(6)
C22 C21 C28 117.9(5)
C20 C21 C28 123.1(6)
C22 C21 Mo1 70.8(3)
C20 C21 Mo1 68.8(3)
C28 C21 Mo1 136.0(4)
C21 C22 C23 119.9(6)
C21 C22 Mo1 74.5(3)
C23 C22 Mo1 71.5(3)
C21 C22 H22 120
C23 C22 H22 120
Mo1 C22 H22 125.6
C18 C23 C22 119.9(6)
C18 C23 C32 120.7(5)
C22 C23 C32 118.8(5)
C18 C23 Mo1 70.5(3)
C22 C23 Mo1 72.9(3)
C32 C23 Mo1 136.4(4)
C25 C24 C27 108.8(6)
C25 C24 C19 112.1(5)
C27 C24 C19 111.9(6)
C25 C24 C26 108.5(7)
C27 C24 C26 108.6(8)
C19 C24 C26 106.8(5)
C24 C25 H25A 109.5
C24 C25 H25B 109.5
H25A C25 H25B 109.5
C24 C25 H25C 109.5
H25A C25 H25C 109.5
H25B C25 H25C 109.5
C24 C26 H26A 109.5
C24 C26 H26B 109.5
H26A C26 H26B 109.5
C24 C26 H26C 109.5
H26A C26 H26C 109.5
H26B C26 H26C 109.5
C24 C27 H27A 109.5
C24 C27 H27B 109.5
H27A C27 H27B 109.5
C24 C27 H27C 109.5
H27A C27 H27C 109.5
H27B C27 H27C 109.5
C31 C28 C21 112.3(5)
C31 C28 C29 109.5(5)
C21 C28 C29 111.7(5)
C31 C28 C30 109.1(6)
C21 C28 C30 106.9(5)
C29 C28 C30 107.2(5)
C28 C29 H29A 109.5
C28 C29 H29B 109.5
H29A C29 H29B 109.5
C28 C29 H29C 109.5
H29A C29 H29C 109.5
H29B C29 H29C 109.5
C28 C30 H30A 109.5
C28 C30 H30B 109.5
H30A C30 H30B 109.5
C28 C30 H30C 109.5
H30A C30 H30C 109.5
H30B C30 H30C 109.5
C28 C31 H31A 109.5
C28 C31 H31B 109.5
H31A C31 H31B 109.5
C28 C31 H31C 109.5
H31A C31 H31C 109.5
H31B C31 H31C 109.5
C33 C32 C34 108.1(6)
C33 C32 C35 109.0(5)
C34 C32 C35 109.2(6)
C33 C32 C23 112.8(5)
C34 C32 C23 106.0(5)
C35 C32 C23 111.6(5)
C32 C33 H33A 109.5
C32 C33 H33B 109.5
H33A C33 H33B 109.5
C32 C33 H33C 109.5
H33A C33 H33C 109.5
H33B C33 H33C 109.5
C32 C34 H34A 109.5
C32 C34 H34B 109.5
H34A C34 H34B 109.5
C32 C34 H34C 109.5
H34A C34 H34C 109.5
H34B C34 H34C 109.5
C32 C35 H35A 109.5
C32 C35 H35B 109.5
H35A C35 H35B 109.5
C32 C35 H35C 109.5
H35A C35 H35C 109.5
H35B C35 H35C 109.5
Cl2 C36 Cl1 113.7(4)
Cl2 C36 H36A 108.8
Cl1 C36 H36A 108.8
Cl2 C36 H36B 108.8
Cl1 C36 H36B 108.8
H36A C36 H36B 107.7

loop_
_geom_bond_atom_site_label_1
_geom_bond_atom_site_label_2
_geom_bond_distance
Mo1 C8 2.245(5)
Mo1 C19 2.265(5)
Mo1 C12 2.267(6)
Mo1 C18 2.274(6)
Mo1 C9 2.281(6)
Mo1 C20 2.292(5)
Mo1 C11 2.296(6)
Mo1 C10 2.307(6)
Mo1 C23 2.313(6)
Mo1 C22 2.331(6)
Mo1 C21 2.380(6)
Mo1 P1 2.4637(15)
Mo2 C1 1.973(6)
Mo2 C2 2.000(6)
Mo2 C17 2.296(7)
Mo2 C16 2.306(6)
Mo2 C13 2.331(6)
Mo2 C14 2.356(7)
Mo2 C15 2.366(7)
Mo2 P1 2.3985(15)
Mo2 Co1 2.6495(11)
Mo2 Co2 2.8301(11)
Co1 C4 1.721(7)
Co1 C3 1.769(7)
Co1 C8 2.112(6)
Co1 C2 2.204(6)
Co1 P1 2.3196(17)
Co1 Co2 2.5507(14)
Co2 C6 1.777(7)
Co2 C7 1.790(7)
Co2 C5 1.798(7)
Co2 P1 2.2560(17)
P1 C8 1.962(6)
O1 C1 1.147(8)
O2 C2 1.173(8)
O3 C3 1.144(8)
O4 C4 1.180(9)
O5 C5 1.150(9)
O6 C6 1.152(9)
O7 C7 1.126(8)
Cl1 C36 1.761(8)
Cl2 C36 1.721(8)
C8 C12 1.434(8)
C8 C9 1.447(9)
C9 C10 1.411(9)
C9 H9 0.93
C10 C11 1.416(9)
C10 H10 0.93
C11 C12 1.423(9)
C11 H11 0.93
C12 H12 0.93
C13 C14 1.405(11)
C13 C17 1.421(11)
C13 H13 0.93
C14 C15 1.378(12)
C14 H14 0.93
C15 C16 1.399(12)
C15 H15 0.93
C16 C17 1.410(12)
C16 H16 0.93
C17 H17 0.93
C18 C23 1.413(8)
C18 C19 1.431(8)
C18 H18 0.93
C19 C20 1.402(8)
C19 C24 1.543(8)
C20 C21 1.434(8)
C20 H20 0.93
C21 C22 1.406(9)
C21 C28 1.538(9)
C22 C23 1.417(9)
C22 H22 0.93
C23 C32 1.548(8)
C24 C25 1.514(9)
C24 C27 1.514(11)
C24 C26 1.548(10)
C25 H25A 0.96
C25 H25B 0.96
C25 H25C 0.96
C26 H26A 0.96
C26 H26B 0.96
C26 H26C 0.96
C27 H27A 0.96
C27 H27B 0.96
C27 H27C 0.96
C28 C31 1.528(9)
C28 C29 1.540(9)
C28 C30 1.543(9)
C29 H29A 0.96
C29 H29B 0.96
C29 H29C 0.96
C30 H30A 0.96
C30 H30B 0.96
C30 H30C 0.96
C31 H31A 0.96
C31 H31B 0.96
C31 H31C 0.96
C32 C33 1.522(9)
C32 C34 1.540(9)
C32 C35 1.540(9)
C33 H33A 0.96
C33 H33B 0.96
C33 H33C 0.96
C34 H34A 0.96
C34 H34B 0.96
C34 H34C 0.96
C35 H35A 0.96
C35 H35B 0.96
C35 H35C 0.96
C36 H36A 0.97
C36 H36B 0.97
